data_7128879
loop_
_publ_author_name
'Kang, Zhengxin'
'Wu, Qinghua'
'Guo, Xing'
'Wang, Long'
'Ye, Yin'
'Yu, Changjiang'
'Wang, Hua'
'Hao, Erhong'
'Jiao, Lijuan'

_publ_section_title
;
 FeCl<sub>3</sub>-promoted regioselective synthesis of BODIPY dimers
 through oxidative aromatic homocoupling reactions.
;
_journal_issue 77
_journal_name_full 'Chemical communications (Cambridge, England)'
_journal_page_first 9886
_journal_page_last 9889
_journal_paper_doi 10.1039/d1cc04098g
_journal_volume 57
_journal_year 2021
_chemical_formula_moiety 'C50 H44 B2 F4 N4 O2'
_chemical_formula_sum 'C50 H44 B2 F4 N4 O2'
_chemical_formula_weight 830.51
_space_group_crystal_system orthorhombic
_space_group_IT_number 60
_space_group_name_Hall '-P 2n 2ab'
_space_group_name_H-M_alt 'P b c n'
_atom_sites_solution_hydrogens geom
_atom_sites_solution_primary dual
_audit_creation_date 2020-09-15
_audit_creation_method
;
Olex2 1.3
(compiled 2020.02.04 svn.rd84adfe8 for OlexSys, GUI svn.r6032)
;
_audit_update_record
;
2021-01-05 deposited with the CCDC.	2021-08-25 downloaded from the CCDC.
;
_cell_angle_alpha 90
_cell_angle_beta 90
_cell_angle_gamma 90
_cell_formula_units_Z 4
_cell_length_a 15.4942(8)
_cell_length_b 12.4379(8)
_cell_length_c 25.9022(17)
_cell_measurement_reflns_used 9084
_cell_measurement_temperature 298
_cell_measurement_theta_min 2.62
_cell_volume 4991.8(5)
_computing_cell_refinement 'SAINT v8.37A (Bruker, 2015)'
_computing_data_reduction 'SAINT v8.37A (Bruker, 2015)'
_computing_molecular_graphics 'Olex2 1.3 (Dolomanov et al., 2009)'
_computing_publication_material 'Olex2 1.3 (Dolomanov et al., 2009)'
_computing_structure_refinement 'SHELXL 2014/7 (Sheldrick, 2015)'
_computing_structure_solution 'SHELXT 2014/5 (Sheldrick, 2014)'
_diffrn_ambient_temperature 298
_diffrn_measured_fraction_theta_full 0.974
_diffrn_measured_fraction_theta_max 0.969
_diffrn_measurement_device_type 'Bruker APEX-II CCD'
_diffrn_measurement_method '\f and \w scans'
_diffrn_radiation_type MoK\a
_diffrn_radiation_wavelength 0.71073
_diffrn_reflns_av_R_equivalents 0.1002
_diffrn_reflns_av_unetI/netI 0.0271
_diffrn_reflns_Laue_measured_fraction_full 0.974
_diffrn_reflns_Laue_measured_fraction_max 0.969
_diffrn_reflns_limit_h_max 19
_diffrn_reflns_limit_h_min -17
_diffrn_reflns_limit_k_max 16
_diffrn_reflns_limit_k_min -16
_diffrn_reflns_limit_l_max 33
_diffrn_reflns_limit_l_min -33
_diffrn_reflns_number 131551
_diffrn_reflns_point_group_measured_fraction_full 0.974
_diffrn_reflns_point_group_measured_fraction_max 0.969
_diffrn_reflns_theta_full 25.242
_diffrn_reflns_theta_max 27.548
_diffrn_reflns_theta_min 1.572
_diffrn_source_current 30.0
_diffrn_source_power 1.5
_diffrn_source_voltage 50.0
_diffrn_standards_number 0
_exptl_absorpt_coefficient_mu 0.077
_exptl_absorpt_correction_T_max 26.82
_exptl_absorpt_correction_T_min 2.62
_exptl_absorpt_correction_type integration
_exptl_crystal_colour 'clear dark brown'
_exptl_crystal_colour_lustre clear
_exptl_crystal_colour_modifier dark
_exptl_crystal_colour_primary brown
_exptl_crystal_density_diffrn 1.105
_exptl_crystal_description block
_exptl_crystal_F_000 1736
_refine_diff_density_max 0.598
_refine_diff_density_min -0.495
_refine_diff_density_rms 0.152
_refine_ls_extinction_method none
_refine_ls_goodness_of_fit_ref 1.103
_refine_ls_hydrogen_treatment constr
_refine_ls_matrix_type full
_refine_ls_number_parameters 284
_refine_ls_number_reflns 5589
_refine_ls_number_restraints 0
_refine_ls_restrained_S_all 1.103
_refine_ls_R_factor_all 0.1135
_refine_ls_R_factor_gt 0.0846
_refine_ls_shift/su_max 0.000
_refine_ls_shift/su_mean 0.000
_refine_ls_structure_factor_coef Fsqd
_refine_ls_weighting_details 'w=1/[\s^2^(Fo^2^)+(0.1717P)^2^+2.9725P] where P=(Fo^2^+2Fc^2^)/3'
_refine_ls_weighting_scheme calc
_refine_ls_wR_factor_gt 0.2539
_refine_ls_wR_factor_ref 0.2974
_reflns_Friedel_coverage 0.000
_reflns_number_gt 4178
_reflns_number_total 5589
_reflns_threshold_expression 'I > 2\s(I)'
_cod_data_source_file d1cc04098g2.cif
_cod_data_source_block qhw
_cod_depositor_comments 'Adding full bibliography for 7128879--7128880.cif.'
_cod_database_code 7128879
_shelx_shelxl_version_number 2014/7
_shelx_space_group_comment
;
The symmetry employed for this shelxl refinement is uniquely defined
by the following loop, which should always be used as a source of
symmetry information in preference to the above space-group names.
They are only intended as comments.
;
_olex2_refinement_description
;
1. Fixed Uiso
 At 1.2 times of:
  All C(H) groups
 At 1.5 times of:
  All C(H,H,H) groups
2.a Aromatic/amide H refined with riding coordinates:
 C14(H14), C6(H6), C15(H15), C7(H7), C10(H10), C19(H19), C4(H4), C9(H9),
 C21(H21), C3(H3)
2.b Idealised Me refined as rotating group:
 C24(H24A,H24B,H24C), C25(H25A,H25B,H25C), C23(H23A,H23B,H23C), C1(H1A,H1B,H1C)
;
_smtbx_masks_void_probe_radius 1.2
_smtbx_masks_void_truncation_radius 1.2
_olex2_submission_special_instructions 'No special instructions were received'

loop_
_space_group_symop_operation_xyz
'x, y, z'
'-x+1/2, -y+1/2, z+1/2'
'-x, y, -z+1/2'
'x+1/2, -y+1/2, -z'
'-x, -y, -z'
'x-1/2, y-1/2, -z-1/2'
'x, -y, z-1/2'
'-x-1/2, y-1/2, z'

loop_
_atom_site_label
_atom_site_type_symbol
_atom_site_fract_x
_atom_site_fract_y
_atom_site_fract_z
_atom_site_U_iso_or_equiv
_atom_site_adp_type
_atom_site_occupancy
_atom_site_site_symmetry_order
_atom_site_calc_flag
_atom_site_refinement_flags_posn
_atom_site_refinement_flags_adp
_atom_site_refinement_flags_occupancy
_atom_site_disorder_assembly
_atom_site_disorder_group
F2 F 0.07436(9) 0.58540(13) 0.66716(6) 0.0457(4) Uani 1 1 d . . . . .
F1 F 0.12727(11) 0.75114(13) 0.64839(6) 0.0522(5) Uani 1 1 d . . . . .
N2 N 0.11701(13) 0.70045(16) 0.73803(8) 0.0379(5) Uani 1 1 d . . . . .
N1 N 0.22725(13) 0.61691(17) 0.67844(8) 0.0403(5) Uani 1 1 d . . . . .
O1 O 0.1500(2) 0.4033(2) 0.44927(10) 0.0876(9) Uani 1 1 d . . . . .
C13 C 0.18362(16) 0.7190(2) 0.77291(10) 0.0409(5) Uani 1 1 d . . . . .
C16 C 0.04185(16) 0.7263(2) 0.76253(9) 0.0397(5) Uani 1 1 d . . . . .
C12 C 0.26938(16) 0.6918(2) 0.76143(10) 0.0418(6) Uani 1 1 d . . . . .
C5 C 0.22867(17) 0.5184(2) 0.59265(10) 0.0456(6) Uani 1 1 d . . . . .
C18 C 0.38079(17) 0.8208(2) 0.79172(11) 0.0487(6) Uani 1 1 d . . . . .
C17 C 0.33975(17) 0.7201(2) 0.79797(11) 0.0448(6) Uani 1 1 d . . . . .
C14 C 0.14866(18) 0.7583(2) 0.81922(11) 0.0483(6) Uani 1 1 d . . . . .
H14 H 0.1792 0.7782 0.8486 0.058 Uiso 1 1 calc R U . . .
C6 C 0.2565(2) 0.4200(3) 0.57281(12) 0.0565(7) Uani 1 1 d . . . . .
H6 H 0.2944 0.3779 0.5919 0.068 Uiso 1 1 calc R U . . .
C11 C 0.28929(17) 0.6386(2) 0.71611(10) 0.0443(6) Uani 1 1 d . . . . .
C15 C 0.06090(19) 0.7618(2) 0.81285(11) 0.0505(7) Uani 1 1 d . . . . .
H15 H 0.0209 0.7837 0.8375 0.061 Uiso 1 1 calc R U . . .
C8 C 0.26575(17) 0.5553(2) 0.64154(10) 0.0453(6) Uani 1 1 d . . . . .
C24 C 0.3521(2) 0.8992(3) 0.75157(16) 0.0657(9) Uani 1 1 d . . . . .
H24A H 0.3589 0.8678 0.7180 0.098 Uiso 1 1 calc R U . . .
H24B H 0.3864 0.9632 0.7539 0.098 Uiso 1 1 calc R U . . .
H24C H 0.2925 0.9168 0.7570 0.098 Uiso 1 1 calc R U . . .
C7 C 0.2286(2) 0.3842(3) 0.52541(12) 0.0613(8) Uani 1 1 d . . . . .
H7 H 0.2475 0.3181 0.5130 0.074 Uiso 1 1 calc R U . . .
C10 C 0.3676(2) 0.5881(3) 0.70147(13) 0.0601(8) Uani 1 1 d . . . . .
H10 H 0.4196 0.5908 0.7193 0.072 Uiso 1 1 calc R U . . .
C20 C 0.4779(2) 0.7754(3) 0.86150(15) 0.0680(9) Uani 1 1 d . . . . .
C19 C 0.4493(2) 0.8453(3) 0.82404(14) 0.0617(8) Uani 1 1 d . . . . .
H19 H 0.4769 0.9112 0.8203 0.074 Uiso 1 1 calc R U . . .
C22 C 0.3655(2) 0.6491(2) 0.83641(13) 0.0584(8) Uani 1 1 d . . . . .
C4 C 0.1725(2) 0.5798(3) 0.56277(11) 0.0556(7) Uani 1 1 d . . . . .
H4 H 0.1530 0.6456 0.5752 0.067 Uiso 1 1 calc R U . . .
C9 C 0.3525(2) 0.5351(3) 0.65675(13) 0.0603(8) Uani 1 1 d . . . . .
H9 H 0.3921 0.4928 0.6390 0.072 Uiso 1 1 calc R U . . .
C21 C 0.4355(2) 0.6784(3) 0.86716(15) 0.0719(10) Uani 1 1 d . . . . .
H21 H 0.4544 0.6308 0.8924 0.086 Uiso 1 1 calc R U . . .
B1 B 0.13330(18) 0.6627(2) 0.68105(11) 0.0385(6) Uani 1 1 d . . . . .
C2 C 0.1725(2) 0.4458(3) 0.49598(11) 0.0619(8) Uani 1 1 d . . . . .
C3 C 0.1450(2) 0.5439(3) 0.51455(12) 0.0645(9) Uani 1 1 d . . . . .
H3 H 0.1081 0.5863 0.4948 0.077 Uiso 1 1 calc R U . . .
C25 C 0.5556(3) 0.8014(5) 0.8954(2) 0.1119(19) Uani 1 1 d . . . . .
H25A H 0.6028 0.7551 0.8864 0.168 Uiso 1 1 calc R U . . .
H25B H 0.5407 0.7905 0.9310 0.168 Uiso 1 1 calc R U . . .
H25C H 0.5722 0.8749 0.8902 0.168 Uiso 1 1 calc R U . . .
C23 C 0.3207(4) 0.5416(3) 0.8442(2) 0.0969(16) Uani 1 1 d . . . . .
H23A H 0.2596 0.5529 0.8475 0.145 Uiso 1 1 calc R U . . .
H23B H 0.3422 0.5080 0.8750 0.145 Uiso 1 1 calc R U . . .
H23C H 0.3318 0.4960 0.8151 0.145 Uiso 1 1 calc R U . . .
C1 C 0.0939(4) 0.4653(5) 0.41757(18) 0.120(2) Uani 1 1 d . . . . .
H1A H 0.0854 0.4291 0.3852 0.180 Uiso 1 1 calc R U . . .
H1B H 0.1191 0.5347 0.4115 0.180 Uiso 1 1 calc R U . . .
H1C H 0.0393 0.4740 0.4346 0.180 Uiso 1 1 calc R U . . .

loop_
_atom_site_aniso_label
_atom_site_aniso_U_11
_atom_site_aniso_U_22
_atom_site_aniso_U_33
_atom_site_aniso_U_23
_atom_site_aniso_U_13
_atom_site_aniso_U_12
F2 0.0349(8) 0.0553(9) 0.0468(8) -0.0020(7) -0.0029(6) -0.0057(6)
F1 0.0500(10) 0.0551(9) 0.0514(9) 0.0177(7) 0.0090(7) 0.0072(7)
N2 0.0296(10) 0.0426(10) 0.0415(11) 0.0022(8) -0.0004(7) -0.0022(8)
N1 0.0318(11) 0.0478(11) 0.0412(10) 0.0018(8) 0.0009(8) -0.0013(8)
O1 0.107(2) 0.103(2) 0.0525(13) -0.0198(13) -0.0231(13) 0.0355(17)
C13 0.0340(13) 0.0438(12) 0.0449(13) 0.0019(10) -0.0012(9) -0.0056(9)
C16 0.0315(13) 0.0449(12) 0.0428(12) 0.0005(10) 0.0010(9) -0.0039(9)
C12 0.0336(13) 0.0423(12) 0.0493(14) 0.0017(10) -0.0043(10) -0.0080(9)
C5 0.0402(14) 0.0549(15) 0.0418(12) 0.0026(11) 0.0041(10) 0.0021(11)
C18 0.0370(14) 0.0536(15) 0.0556(15) -0.0116(12) 0.0064(11) -0.0069(11)
C17 0.0330(13) 0.0467(13) 0.0547(15) -0.0065(11) -0.0048(10) -0.0029(10)
C14 0.0414(15) 0.0584(15) 0.0450(14) -0.0063(12) -0.0027(10) -0.0098(11)
C6 0.0546(17) 0.0639(18) 0.0509(15) 0.0014(13) -0.0036(13) 0.0155(14)
C11 0.0316(13) 0.0499(13) 0.0514(14) -0.0015(11) 0.0004(10) -0.0045(10)
C15 0.0416(15) 0.0610(16) 0.0490(15) -0.0115(12) 0.0032(11) -0.0051(12)
C8 0.0356(14) 0.0530(14) 0.0473(13) 0.0011(11) 0.0034(10) 0.0019(10)
C24 0.064(2) 0.0539(16) 0.079(2) 0.0088(15) 0.0118(17) -0.0143(15)
C7 0.071(2) 0.0600(17) 0.0528(16) -0.0048(13) -0.0012(14) 0.0157(15)
C10 0.0326(15) 0.082(2) 0.0663(19) -0.0127(16) -0.0051(12) 0.0045(13)
C20 0.0453(18) 0.076(2) 0.083(2) -0.0267(18) -0.0160(15) -0.0072(15)
C19 0.0461(17) 0.0615(18) 0.078(2) -0.0177(16) 0.0021(14) -0.0138(14)
C22 0.0550(18) 0.0524(15) 0.0677(18) -0.0018(14) -0.0210(14) -0.0055(13)
C4 0.0622(19) 0.0594(16) 0.0451(14) 0.0010(12) 0.0014(12) 0.0161(13)
C9 0.0368(16) 0.077(2) 0.0672(19) -0.0148(16) -0.0017(12) 0.0107(13)
C21 0.065(2) 0.073(2) 0.078(2) -0.0053(18) -0.0329(18) 0.0065(16)
B1 0.0317(13) 0.0431(14) 0.0407(13) 0.0056(11) 0.0019(10) 0.0017(10)
C2 0.064(2) 0.082(2) 0.0392(14) -0.0013(14) 0.0003(12) 0.0103(16)
C3 0.070(2) 0.080(2) 0.0439(15) 0.0038(14) -0.0048(13) 0.0257(17)
C25 0.079(3) 0.119(4) 0.138(4) -0.042(3) -0.054(3) -0.011(3)
C23 0.115(4) 0.068(2) 0.108(3) 0.028(2) -0.047(3) -0.024(2)
C1 0.139(5) 0.156(5) 0.064(2) -0.030(3) -0.045(3) 0.070(4)

loop_
_atom_type_symbol
_atom_type_description
_atom_type_scat_dispersion_real
_atom_type_scat_dispersion_imag
_atom_type_scat_source
C C 0.0033 0.0016 'International Tables Vol C Tables 4.2.6.8 and 6.1.1.4'
H H 0.0000 0.0000 'International Tables Vol C Tables 4.2.6.8 and 6.1.1.4'
B B 0.0013 0.0007 'International Tables Vol C Tables 4.2.6.8 and 6.1.1.4'
F F 0.0171 0.0103 'International Tables Vol C Tables 4.2.6.8 and 6.1.1.4'
N N 0.0061 0.0033 'International Tables Vol C Tables 4.2.6.8 and 6.1.1.4'
O O 0.0106 0.0060 'International Tables Vol C Tables 4.2.6.8 and 6.1.1.4'

loop_
_geom_angle_atom_site_label_1
_geom_angle_atom_site_label_2
_geom_angle_atom_site_label_3
_geom_angle
_geom_angle_site_symmetry_1
_geom_angle_site_symmetry_3
_geom_angle_publ_flag
C13 N2 B1 122.8(2) . . ?
C16 N2 C13 107.0(2) . . ?
C16 N2 B1 130.2(2) . . ?
C11 N1 B1 122.7(2) . . ?
C8 N1 C11 107.3(2) . . ?
C8 N1 B1 130.0(2) . . ?
C2 O1 C1 117.2(3) . . ?
N2 C13 C12 121.6(2) . . ?
N2 C13 C14 109.1(2) . . ?
C12 C13 C14 129.1(2) . . ?
N2 C16 C16 123.7(3) . 3_556 ?
N2 C16 C15 109.0(2) . . ?
C15 C16 C16 127.0(3) . 3_556 ?
C13 C12 C17 120.2(2) . . ?
C11 C12 C13 120.5(2) . . ?
C11 C12 C17 119.4(2) . . ?
C6 C5 C8 118.2(3) . . ?
C4 C5 C6 118.0(3) . . ?
C4 C5 C8 123.7(3) . . ?
C17 C18 C24 121.6(3) . . ?
C19 C18 C17 118.0(3) . . ?
C19 C18 C24 120.4(3) . . ?
C18 C17 C12 117.8(2) . . ?
C22 C17 C12 121.1(2) . . ?
C22 C17 C18 121.1(3) . . ?
C13 C14 H14 126.5 . . ?
C15 C14 C13 106.9(2) . . ?
C15 C14 H14 126.5 . . ?
C5 C6 H6 119.5 . . ?
C7 C6 C5 121.0(3) . . ?
C7 C6 H6 119.5 . . ?
N1 C11 C10 108.5(2) . . ?
C12 C11 N1 122.2(2) . . ?
C12 C11 C10 129.0(3) . . ?
C16 C15 H15 126.0 . . ?
C14 C15 C16 108.0(2) . . ?
C14 C15 H15 126.0 . . ?
N1 C8 C5 127.7(2) . . ?
N1 C8 C9 108.6(2) . . ?
C9 C8 C5 123.7(3) . . ?
C18 C24 H24A 109.5 . . ?
C18 C24 H24B 109.5 . . ?
C18 C24 H24C 109.5 . . ?
H24A C24 H24B 109.5 . . ?
H24A C24 H24C 109.5 . . ?
H24B C24 H24C 109.5 . . ?
C6 C7 H7 119.7 . . ?
C6 C7 C2 120.6(3) . . ?
C2 C7 H7 119.7 . . ?
C11 C10 H10 126.4 . . ?
C9 C10 C11 107.3(3) . . ?
C9 C10 H10 126.4 . . ?
C19 C20 C21 118.3(3) . . ?
C19 C20 C25 121.8(4) . . ?
C21 C20 C25 119.9(4) . . ?
C18 C19 H19 118.9 . . ?
C20 C19 C18 122.3(3) . . ?
C20 C19 H19 118.9 . . ?
C17 C22 C21 117.8(3) . . ?
C17 C22 C23 121.5(3) . . ?
C21 C22 C23 120.6(3) . . ?
C5 C4 H4 119.5 . . ?
C5 C4 C3 120.9(3) . . ?
C3 C4 H4 119.5 . . ?
C8 C9 H9 125.8 . . ?
C10 C9 C8 108.3(3) . . ?
C10 C9 H9 125.8 . . ?
C20 C21 C22 122.5(3) . . ?
C20 C21 H21 118.8 . . ?
C22 C21 H21 118.8 . . ?
F2 B1 F1 110.5(2) . . ?
F2 B1 N2 110.4(2) . . ?
F2 B1 N1 110.6(2) . . ?
F1 B1 N2 109.0(2) . . ?
F1 B1 N1 108.9(2) . . ?
N1 B1 N2 107.41(19) . . ?
O1 C2 C7 115.7(3) . . ?
O1 C2 C3 124.9(3) . . ?
C3 C2 C7 119.4(3) . . ?
C4 C3 H3 119.9 . . ?
C2 C3 C4 120.1(3) . . ?
C2 C3 H3 119.9 . . ?
C20 C25 H25A 109.5 . . ?
C20 C25 H25B 109.5 . . ?
C20 C25 H25C 109.5 . . ?
H25A C25 H25B 109.5 . . ?
H25A C25 H25C 109.5 . . ?
H25B C25 H25C 109.5 . . ?
C22 C23 H23A 109.5 . . ?
C22 C23 H23B 109.5 . . ?
C22 C23 H23C 109.5 . . ?
H23A C23 H23B 109.5 . . ?
H23A C23 H23C 109.5 . . ?
H23B C23 H23C 109.5 . . ?
O1 C1 H1A 109.5 . . ?
O1 C1 H1B 109.5 . . ?
O1 C1 H1C 109.5 . . ?
H1A C1 H1B 109.5 . . ?
H1A C1 H1C 109.5 . . ?
H1B C1 H1C 109.5 . . ?

loop_
_geom_bond_atom_site_label_1
_geom_bond_atom_site_label_2
_geom_bond_distance
_geom_bond_site_symmetry_2
_geom_bond_publ_flag
F2 B1 1.374(3) . ?
F1 B1 1.390(3) . ?
N2 C13 1.391(3) . ?
N2 C16 1.365(3) . ?
N2 B1 1.569(3) . ?
N1 C11 1.396(3) . ?
N1 C8 1.363(3) . ?
N1 B1 1.565(3) . ?
O1 C2 1.365(4) . ?
O1 C1 1.423(5) . ?
C13 C12 1.403(4) . ?
C13 C14 1.404(4) . ?
C16 C16 1.450(5) 3_556 ?
C16 C15 1.407(4) . ?
C12 C17 1.486(3) . ?
C12 C11 1.382(4) . ?
C5 C6 1.397(4) . ?
C5 C8 1.464(4) . ?
C5 C4 1.393(4) . ?
C18 C17 1.414(4) . ?
C18 C24 1.493(5) . ?
C18 C19 1.386(4) . ?
C17 C22 1.390(4) . ?
C14 H14 0.9300 . ?
C14 C15 1.370(4) . ?
C6 H6 0.9300 . ?
C6 C7 1.376(4) . ?
C11 C10 1.418(4) . ?
C15 H15 0.9300 . ?
C8 C9 1.423(4) . ?
C24 H24A 0.9600 . ?
C24 H24B 0.9600 . ?
C24 H24C 0.9600 . ?
C7 H7 0.9300 . ?
C7 C2 1.387(5) . ?
C10 H10 0.9300 . ?
C10 C9 1.353(5) . ?
C20 C19 1.376(5) . ?
C20 C21 1.381(6) . ?
C20 C25 1.525(5) . ?
C19 H19 0.9300 . ?
C22 C21 1.394(4) . ?
C22 C23 1.520(5) . ?
C4 H4 0.9300 . ?
C4 C3 1.393(5) . ?
C9 H9 0.9300 . ?
C21 H21 0.9300 . ?
C2 C3 1.380(5) . ?
C3 H3 0.9300 . ?
C25 H25A 0.9600 . ?
C25 H25B 0.9600 . ?
C25 H25C 0.9600 . ?
C23 H23A 0.9600 . ?
C23 H23B 0.9600 . ?
C23 H23C 0.9600 . ?
C1 H1A 0.9600 . ?
C1 H1B 0.9600 . ?
C1 H1C 0.9600 . ?

loop_
_geom_torsion_atom_site_label_1
_geom_torsion_atom_site_label_2
_geom_torsion_atom_site_label_3
_geom_torsion_atom_site_label_4
_geom_torsion
_geom_torsion_site_symmetry_1
_geom_torsion_site_symmetry_2
_geom_torsion_site_symmetry_3
_geom_torsion_site_symmetry_4
_geom_torsion_publ_flag
N2 C13 C12 C17 175.5(2) . . . . ?
N2 C13 C12 C11 -4.5(4) . . . . ?
N2 C13 C14 C15 1.1(3) . . . . ?
N2 C16 C15 C14 0.4(3) . . . . ?
N1 C11 C10 C9 -1.4(4) . . . . ?
N1 C8 C9 C10 -2.6(4) . . . . ?
O1 C2 C3 C4 -179.6(4) . . . . ?
C13 N2 C16 C16 174.67(15) . . . 3_556 ?
C13 N2 C16 C15 0.3(3) . . . . ?
C13 N2 B1 F2 138.5(2) . . . . ?
C13 N2 B1 F1 -100.0(3) . . . . ?
C13 N2 B1 N1 17.9(3) . . . . ?
C13 C12 C17 C18 -90.1(3) . . . . ?
C13 C12 C17 C22 91.1(3) . . . . ?
C13 C12 C11 N1 4.9(4) . . . . ?
C13 C12 C11 C10 -167.9(3) . . . . ?
C13 C14 C15 C16 -0.9(3) . . . . ?
C16 N2 C13 C12 174.5(2) . . . . ?
C16 N2 C13 C14 -0.8(3) . . . . ?
C16 N2 B1 F2 -45.1(3) . . . . ?
C16 N2 B1 F1 76.3(3) . . . . ?
C16 N2 B1 N1 -165.8(2) . . . . ?
C16 C16 C15 C14 -173.8(2) 3_556 . . . ?
C12 C13 C14 C15 -173.8(3) . . . . ?
C12 C17 C22 C21 176.1(3) . . . . ?
C12 C17 C22 C23 -2.5(6) . . . . ?
C12 C11 C10 C9 172.1(3) . . . . ?
C5 C6 C7 C2 0.5(5) . . . . ?
C5 C8 C9 C10 174.7(3) . . . . ?
C5 C4 C3 C2 0.9(6) . . . . ?
C18 C17 C22 C21 -2.7(5) . . . . ?
C18 C17 C22 C23 178.7(4) . . . . ?
C17 C12 C11 N1 -175.1(2) . . . . ?
C17 C12 C11 C10 12.1(4) . . . . ?
C17 C18 C19 C20 -0.1(5) . . . . ?
C17 C22 C21 C20 1.7(6) . . . . ?
C14 C13 C12 C17 -10.2(4) . . . . ?
C14 C13 C12 C11 169.8(3) . . . . ?
C6 C5 C8 N1 -149.0(3) . . . . ?
C6 C5 C8 C9 34.3(4) . . . . ?
C6 C5 C4 C3 -0.1(5) . . . . ?
C6 C7 C2 O1 179.1(3) . . . . ?
C6 C7 C2 C3 0.3(6) . . . . ?
C11 N1 C8 C5 -175.5(3) . . . . ?
C11 N1 C8 C9 1.7(3) . . . . ?
C11 N1 B1 F2 -138.0(2) . . . . ?
C11 N1 B1 F1 100.4(3) . . . . ?
C11 N1 B1 N2 -17.5(3) . . . . ?
C11 C12 C17 C18 89.8(3) . . . . ?
C11 C12 C17 C22 -89.0(4) . . . . ?
C11 C10 C9 C8 2.4(4) . . . . ?
C8 N1 C11 C12 -174.3(2) . . . . ?
C8 N1 C11 C10 -0.2(3) . . . . ?
C8 N1 B1 F2 44.4(3) . . . . ?
C8 N1 B1 F1 -77.1(3) . . . . ?
C8 N1 B1 N2 165.0(2) . . . . ?
C8 C5 C6 C7 -175.6(3) . . . . ?
C8 C5 C4 C3 174.6(3) . . . . ?
C24 C18 C17 C12 3.0(4) . . . . ?
C24 C18 C17 C22 -178.2(3) . . . . ?
C24 C18 C19 C20 -180.0(3) . . . . ?
C7 C2 C3 C4 -1.0(6) . . . . ?
C19 C18 C17 C12 -176.8(3) . . . . ?
C19 C18 C17 C22 2.0(4) . . . . ?
C19 C20 C21 C22 0.1(6) . . . . ?
C4 C5 C6 C7 -0.6(5) . . . . ?
C4 C5 C8 N1 36.3(4) . . . . ?
C4 C5 C8 C9 -140.4(3) . . . . ?
C21 C20 C19 C18 -0.9(6) . . . . ?
B1 N2 C13 C12 -8.4(4) . . . . ?
B1 N2 C13 C14 176.2(2) . . . . ?
B1 N2 C16 C16 -2.1(3) . . . 3_556 ?
B1 N2 C16 C15 -176.5(2) . . . . ?
B1 N1 C11 C12 7.7(4) . . . . ?
B1 N1 C11 C10 -178.2(2) . . . . ?
B1 N1 C8 C5 2.4(4) . . . . ?
B1 N1 C8 C9 179.5(3) . . . . ?
C25 C20 C19 C18 177.6(4) . . . . ?
C25 C20 C21 C22 -178.4(4) . . . . ?
C23 C22 C21 C20 -179.7(4) . . . . ?
C1 O1 C2 C7 -178.8(5) . . . . ?
C1 O1 C2 C3 -0.1(7) . . . . ?

loop_
_smtbx_masks_void_nr
_smtbx_masks_void_average_x
_smtbx_masks_void_average_y
_smtbx_masks_void_average_z
_smtbx_masks_void_volume
_smtbx_masks_void_count_electrons
_smtbx_masks_void_content
1 -0.415 -0.816 0.000 524.3 166.6 ?
2 -0.455 0.523 0.500 524.3 166.6 ?
